data_7008533
loop_
_publ_author_name
'Lepareur, Nicolas'
'M\'evellec, Franck'
'Noiret, Nicolas'
'Refosco, Fiorenzo'
'Tisato, Francesco'
'Porchia, Marina'
'Bandoli, Giuliano'

_publ_section_title
;
 Syntheses and reactivity of 'sulfur rich' Re(iii) and Tc(iii)
 complexes containing trithioperoxybenzoate, dithiobenzoate and
 dithiocarbamate ligands.
;
_journal_issue 17
_journal_name_full 'Dalton transactions (Cambridge, England : 2003)'
_journal_page_first 2866
_journal_page_last 2875
_journal_paper_doi 10.1039/b503938j
_journal_year 2005
_chemical_formula_sum 'C24 H21 Re S8'
_chemical_formula_weight 752.09
_chemical_name_systematic
;
?
;
_space_group_IT_number 2
_symmetry_cell_setting triclinic
_symmetry_Int_Tables_number 2
_symmetry_space_group_name_Hall '-P 1'
_symmetry_space_group_name_H-M 'P -1'
_atom_sites_solution_hydrogens geom
_atom_sites_solution_primary 'heavy-atom methods'
_atom_sites_solution_secondary difmap
_audit_creation_method SHELXL-97
_cell_angle_alpha 101.61(3)
_cell_angle_beta 92.87(3)
_cell_angle_gamma 94.22(3)
_cell_formula_units_Z 2
_cell_length_a 5.9840(12)
_cell_length_b 12.106(2)
_cell_length_c 20.618(4)
_cell_measurement_reflns_used 50
_cell_measurement_temperature 293(2)
_cell_measurement_theta_max 13.7
_cell_measurement_theta_min 7.7
_cell_volume 1455.9(5)
_computing_cell_refinement 'P3/P4-PC Vers.4.27 (Nicolet, 1991)'
_computing_data_collection 'P3/P4-PC Vers.4.27 (Nicolet, 1991)'
_computing_data_reduction 'P3/P4-PC Vers.4.27 (Nicolet, 1991)'
_computing_molecular_graphics 'SHELXTL NT Vers.5.10 (Sheldrick, 1999)'
_computing_publication_material 'SHELXTL NT Vers.5.10 (Sheldrick, 1999)'
_computing_structure_refinement 'SHELXL-97 (Sheldrick, 1997)'
_computing_structure_solution 'SHELXTL NT Vers.5.10 (Sheldrick, 1999)'
_diffrn_ambient_temperature 293(2)
_diffrn_measured_fraction_theta_full 0.881
_diffrn_measured_fraction_theta_max 0.881
_diffrn_measurement_device_type 'Nicolet R3m/V four-circle diffractometer'
_diffrn_measurement_method omega-2theta
_diffrn_radiation_monochromator graphite
_diffrn_radiation_source 'fine-focus sealed tube'
_diffrn_radiation_type MoK\a
_diffrn_radiation_wavelength 0.71073
_diffrn_reflns_av_R_equivalents 0.0000
_diffrn_reflns_av_sigmaI/netI 0.1593
_diffrn_reflns_limit_h_max 7
_diffrn_reflns_limit_h_min -6
_diffrn_reflns_limit_k_max 14
_diffrn_reflns_limit_k_min -14
_diffrn_reflns_limit_l_max 25
_diffrn_reflns_limit_l_min 0
_diffrn_reflns_number 5083
_diffrn_reflns_theta_full 26.06
_diffrn_reflns_theta_max 26.06
_diffrn_reflns_theta_min 3.62
_diffrn_standards_decay_% 0
_diffrn_standards_interval_count 150
_diffrn_standards_number 3
_exptl_absorpt_coefficient_mu 4.759
_exptl_absorpt_correction_T_max 0.793
_exptl_absorpt_correction_T_min 0.614
_exptl_absorpt_correction_type 'psi-scan method'
_exptl_crystal_colour red
_exptl_crystal_density_diffrn 1.716
_exptl_crystal_density_method 'not measured'
_exptl_crystal_description needles
_exptl_crystal_F_000 736
_exptl_crystal_size_max 0.25
_exptl_crystal_size_mid 0.10
_exptl_crystal_size_min 0.05
_refine_diff_density_max 1.073
_refine_diff_density_min -1.195
_refine_diff_density_rms 0.148
_refine_ls_extinction_method none
_refine_ls_goodness_of_fit_ref 0.810
_refine_ls_hydrogen_treatment 'riding model'
_refine_ls_matrix_type full
_refine_ls_number_parameters 298
_refine_ls_number_reflns 5083
_refine_ls_number_restraints 0
_refine_ls_restrained_S_all 0.810
_refine_ls_R_factor_all 0.1075
_refine_ls_R_factor_gt 0.0477
_refine_ls_shift/su_max 0.000
_refine_ls_shift/su_mean 0.000
_refine_ls_structure_factor_coef Fsqd
_refine_ls_weighting_details 'calc w=1/[\s^2^(Fo^2^)+(0.0293P)^2^+0.0000P] where P=(Fo^2^+2Fc^2^)/3'
_refine_ls_weighting_scheme calc
_refine_ls_wR_factor_gt 0.0908
_refine_ls_wR_factor_ref 0.1184
_reflns_number_gt 2702
_reflns_number_total 5083
_reflns_threshold_expression >2sigma(I)
_cod_data_source_file b503938j.txt
_cod_data_source_block Re2
_cod_original_sg_symbol_H-M P-1
_cod_database_code 7008533

loop_
_symmetry_equiv_pos_as_xyz
'x, y, z'
'-x, -y, -z'

loop_
_atom_site_label
_atom_site_type_symbol
_atom_site_fract_x
_atom_site_fract_y
_atom_site_fract_z
_atom_site_U_iso_or_equiv
_atom_site_adp_type
_atom_site_occupancy
_atom_site_symmetry_multiplicity
_atom_site_calc_flag
_atom_site_refinement_flags
_atom_site_disorder_assembly
_atom_site_disorder_group
Re Re 0.33073(9) 0.65016(4) 0.29872(3) 0.04269(18) Uani 1 1 d . . .
S1 S 0.5383(5) 0.8257(2) 0.33796(17) 0.0467(9) Uani 1 1 d . . .
S2 S 0.0376(5) 0.7214(3) 0.34884(18) 0.0514(9) Uani 1 1 d . . .
S3 S 0.1179(5) 0.8887(3) 0.40029(19) 0.0564(10) Uani 1 1 d . . .
S4 S 0.1104(5) 0.4795(2) 0.25567(17) 0.0454(9) Uani 1 1 d . . .
S5 S 0.5434(5) 0.5587(3) 0.35830(17) 0.0471(9) Uani 1 1 d . . .
S6 S 0.4031(6) 0.3903(3) 0.34947(19) 0.0622(11) Uani 1 1 d . . .
S7 S 0.2055(6) 0.7062(3) 0.19356(19) 0.0554(10) Uani 1 1 d . . .
S8 S 0.6052(5) 0.6092(3) 0.21124(18) 0.0516(9) Uani 1 1 d . . .
C1 C 0.3868(17) 0.9220(9) 0.3833(6) 0.039(3) Uani 1 1 d . . .
C2 C 0.1919(19) 0.3762(9) 0.2913(6) 0.041(3) Uani 1 1 d . . .
C3 C 0.4436(17) 0.6607(9) 0.1579(8) 0.053(4) Uani 1 1 d . . .
C1A C 0.488(2) 1.0377(10) 0.4099(6) 0.041(3) Uani 1 1 d . . .
C2A C 0.686(2) 1.0752(10) 0.3860(7) 0.051(4) Uani 1 1 d . . .
H2AA H 0.7533 1.0276 0.3528 0.061 Uiso 1 1 calc R . .
C3A C 0.784(2) 1.1833(11) 0.4114(7) 0.056(4) Uani 1 1 d . . .
H3AA H 0.9206 1.2061 0.3964 0.068 Uiso 1 1 calc R . .
C4A C 0.684(2) 1.2587(11) 0.4592(7) 0.058(4) Uani 1 1 d . . .
C5A C 0.485(2) 1.2225(11) 0.4833(7) 0.056(4) Uani 1 1 d . . .
H5AA H 0.4178 1.2710 0.5160 0.067 Uiso 1 1 calc R . .
C6A C 0.386(2) 1.1105(10) 0.4579(6) 0.050(3) Uani 1 1 d . . .
H6AA H 0.2514 1.0862 0.4736 0.060 Uiso 1 1 calc R . .
C7A C 0.797(2) 1.3768(11) 0.4858(7) 0.074(5) Uani 1 1 d . . .
C1B C 0.078(2) 0.2582(10) 0.2652(6) 0.047(3) Uani 1 1 d . . .
C2B C 0.189(2) 0.1613(10) 0.2705(6) 0.053(4) Uani 1 1 d . . .
H2BA H 0.3336 0.1694 0.2906 0.063 Uiso 1 1 calc R . .
C3B C 0.087(3) 0.0574(11) 0.2466(7) 0.069(4) Uani 1 1 d . . .
H3BA H 0.1611 -0.0056 0.2519 0.083 Uiso 1 1 calc R . .
C4B C -0.128(3) 0.0415(12) 0.2136(7) 0.065(4) Uani 1 1 d . . .
C5B C -0.235(2) 0.1353(11) 0.2078(8) 0.068(5) Uani 1 1 d . . .
H5BA H -0.3780 0.1271 0.1868 0.082 Uiso 1 1 calc R . .
C6B C -0.132(2) 0.2410(10) 0.2328(7) 0.061(4) Uani 1 1 d . . .
H6BA H -0.2075 0.3036 0.2277 0.074 Uiso 1 1 calc R . .
C7B C -0.245(3) -0.0818(11) 0.1859(9) 0.094(6) Uani 1 1 d . . .
C1C C 0.488(3) 0.6653(11) 0.0900(7) 0.056(4) Uani 1 1 d . . .
C2C C 0.685(2) 0.6188(13) 0.0646(8) 0.072(4) Uani 1 1 d . . .
H2CA H 0.7785 0.5841 0.0902 0.086 Uiso 1 1 calc R . .
C3C C 0.732(3) 0.6268(15) -0.0001(9) 0.086(6) Uani 1 1 d . . .
H3CA H 0.8613 0.5975 -0.0175 0.104 Uiso 1 1 calc R . .
C4C C 0.589(4) 0.6786(14) -0.0401(9) 0.082(5) Uani 1 1 d . . .
C5C C 0.401(3) 0.7193(15) -0.0125(10) 0.093(6) Uani 1 1 d . . .
H5CA H 0.3035 0.7518 -0.0381 0.112 Uiso 1 1 calc R . .
C6C C 0.349(3) 0.7149(13) 0.0510(9) 0.085(5) Uani 1 1 d . . .
H6CA H 0.2206 0.7453 0.0677 0.102 Uiso 1 1 calc R . .
C7C C 0.648(3) 0.6856(16) -0.1112(8) 0.117(7) Uani 1 1 d . . .

loop_
_atom_site_aniso_label
_atom_site_aniso_U_11
_atom_site_aniso_U_22
_atom_site_aniso_U_33
_atom_site_aniso_U_23
_atom_site_aniso_U_13
_atom_site_aniso_U_12
Re 0.0334(3) 0.0310(3) 0.0608(4) 0.0041(2) -0.0036(2) 0.0033(2)
S1 0.0319(19) 0.0318(17) 0.071(3) -0.0013(16) 0.0034(16) -0.0002(14)
S2 0.034(2) 0.0377(18) 0.076(3) -0.0016(17) -0.0017(17) 0.0020(15)
S3 0.038(2) 0.0398(19) 0.084(3) -0.0051(18) 0.0072(18) 0.0014(15)
S4 0.0349(19) 0.0303(17) 0.068(3) 0.0069(16) -0.0075(17) -0.0003(14)
S5 0.0375(19) 0.0381(18) 0.063(2) 0.0061(16) -0.0098(16) 0.0031(15)
S6 0.068(3) 0.040(2) 0.077(3) 0.0172(19) -0.024(2) 0.0006(18)
S7 0.046(2) 0.048(2) 0.076(3) 0.0216(19) -0.0036(19) 0.0093(17)
S8 0.040(2) 0.052(2) 0.059(2) 0.0026(18) -0.0026(17) 0.0106(17)
C1 0.027(7) 0.030(6) 0.060(9) 0.010(6) -0.003(6) 0.010(5)
C2 0.046(8) 0.029(6) 0.048(8) 0.008(6) 0.010(6) 0.000(6)
C3 0.011(7) 0.034(7) 0.108(13) 0.006(8) -0.014(7) -0.009(5)
C1A 0.037(8) 0.033(7) 0.054(9) 0.011(6) 0.000(6) 0.003(6)
C2A 0.047(9) 0.035(7) 0.069(10) 0.005(7) 0.009(7) 0.011(6)
C3A 0.040(8) 0.059(9) 0.067(11) 0.011(8) -0.005(7) -0.005(7)
C4A 0.068(10) 0.047(9) 0.057(10) 0.010(7) -0.003(8) 0.005(8)
C5A 0.069(10) 0.043(8) 0.055(10) 0.006(7) 0.007(8) 0.008(7)
C6A 0.053(9) 0.040(8) 0.056(9) 0.003(7) 0.015(7) 0.003(6)
C7A 0.084(11) 0.037(8) 0.083(12) -0.014(8) -0.017(9) -0.024(7)
C1B 0.058(9) 0.036(7) 0.053(9) 0.016(6) 0.007(7) 0.012(7)
C2B 0.057(9) 0.028(7) 0.075(10) 0.015(7) -0.005(7) 0.009(6)
C3B 0.084(12) 0.034(8) 0.094(13) 0.021(8) 0.014(10) 0.016(8)
C4B 0.065(11) 0.056(10) 0.068(11) -0.002(8) 0.024(8) -0.014(8)
C5B 0.055(10) 0.029(7) 0.117(14) 0.013(8) -0.020(9) -0.003(7)
C6B 0.043(9) 0.033(7) 0.103(13) 0.005(8) -0.016(8) 0.008(6)
C7B 0.121(14) 0.025(8) 0.123(15) 0.000(8) -0.014(11) -0.025(8)
C1C 0.072(11) 0.049(9) 0.041(9) 0.001(7) 0.005(8) -0.019(8)
C2C 0.055(11) 0.078(11) 0.075(13) -0.001(9) 0.006(9) 0.001(8)
C3C 0.078(13) 0.096(13) 0.063(12) -0.031(10) 0.020(10) -0.011(10)
C4C 0.098(15) 0.072(12) 0.065(13) 0.000(10) -0.005(12) -0.019(10)
C5C 0.108(16) 0.090(14) 0.092(16) 0.037(12) 0.010(13) 0.019(12)
C6C 0.108(15) 0.088(13) 0.075(13) 0.039(11) 0.014(11) 0.039(11)
C7C 0.19(2) 0.120(16) 0.041(11) 0.021(10) 0.023(12) -0.026(14)

loop_
_atom_type_symbol
_atom_type_description
_atom_type_scat_dispersion_real
_atom_type_scat_dispersion_imag
_atom_type_scat_source
C C 0.0033 0.0016 'International Tables Vol C Tables 4.2.6.8 and 6.1.1.4'
H H 0.0000 0.0000 'International Tables Vol C Tables 4.2.6.8 and 6.1.1.4'
S S 0.1246 0.1234 'International Tables Vol C Tables 4.2.6.8 and 6.1.1.4'
Re Re -1.0185 7.2310 'International Tables Vol C Tables 4.2.6.8 and 6.1.1.4'

loop_
_geom_angle_atom_site_label_1
_geom_angle_atom_site_label_2
_geom_angle_atom_site_label_3
_geom_angle
_geom_angle_site_symmetry_1
_geom_angle_site_symmetry_3
_geom_angle_publ_flag
S2 Re S5 114.91(13) . . ?
S2 Re S1 88.80(12) . . ?
S5 Re S1 93.83(12) . . ?
S2 Re S4 89.95(12) . . ?
S5 Re S4 89.38(11) . . ?
S1 Re S4 176.79(12) . . ?
S2 Re S7 91.26(13) . . ?
S5 Re S7 153.27(12) . . ?
S1 Re S7 92.01(12) . . ?
S4 Re S7 85.06(12) . . ?
S2 Re S8 158.51(12) . . ?
S5 Re S8 86.51(12) . . ?
S1 Re S8 87.93(12) . . ?
S4 Re S8 92.16(12) . . ?
S7 Re S8 67.65(11) . . ?
C1 S1 Re 112.7(4) . . ?
S3 S2 Re 111.32(16) . . ?
C1 S3 S2 105.3(4) . . ?
C2 S4 Re 110.9(4) . . ?
S6 S5 Re 110.05(15) . . ?
C2 S6 S5 104.1(4) . . ?
C3 S7 Re 90.5(5) . . ?
C3 S8 Re 91.3(5) . . ?
C1A C1 S1 120.1(9) . . ?
C1A C1 S3 118.2(9) . . ?
S1 C1 S3 121.8(7) . . ?
C1B C2 S4 117.5(9) . . ?
C1B C2 S6 117.3(8) . . ?
S4 C2 S6 125.0(7) . . ?
C1C C3 S8 126.6(11) . . ?
C1C C3 S7 122.8(10) . . ?
S8 C3 S7 110.5(9) . . ?
C6A C1A C2A 119.5(11) . . ?
C6A C1A C1 120.8(11) . . ?
C2A C1A C1 119.7(12) . . ?
C3A C2A C1A 120.2(13) . . ?
C2A C3A C4A 121.6(13) . . ?
C5A C4A C3A 118.9(13) . . ?
C5A C4A C7A 121.1(14) . . ?
C3A C4A C7A 120.0(14) . . ?
C4A C5A C6A 119.7(13) . . ?
C1A C6A C5A 120.2(12) . . ?
C6B C1B C2B 117.1(12) . . ?
C6B C1B C2 121.7(10) . . ?
C2B C1B C2 121.1(11) . . ?
C3B C2B C1B 120.5(13) . . ?
C2B C3B C4B 121.5(12) . . ?
C5B C4B C3B 118.1(13) . . ?
C5B C4B C7B 121.1(14) . . ?
C3B C4B C7B 120.8(13) . . ?
C6B C5B C4B 120.3(13) . . ?
C5B C6B C1B 122.4(12) . . ?
C6C C1C C2C 120.2(15) . . ?
C6C C1C C3 122.1(15) . . ?
C2C C1C C3 117.7(14) . . ?
C3C C2C C1C 117.9(15) . . ?
C2C C3C C4C 121.7(16) . . ?
C5C C4C C3C 116.8(17) . . ?
C5C C4C C7C 123.0(19) . . ?
C3C C4C C7C 120.2(19) . . ?
C4C C5C C6C 123.5(18) . . ?
C5C C6C C1C 119.9(16) . . ?

loop_
_geom_bond_atom_site_label_1
_geom_bond_atom_site_label_2
_geom_bond_distance
_geom_bond_site_symmetry_2
_geom_bond_publ_flag
Re S2 2.221(3) . ?
Re S5 2.226(3) . ?
Re S1 2.352(3) . ?
Re S4 2.353(3) . ?
Re S7 2.495(4) . ?
Re S8 2.501(4) . ?
S1 C1 1.690(11) . ?
S2 S3 2.098(4) . ?
S3 C1 1.701(11) . ?
S4 C2 1.662(11) . ?
S5 S6 2.116(5) . ?
S6 C2 1.674(12) . ?
S7 C3 1.713(13) . ?
S8 C3 1.672(13) . ?
C1 C1A 1.469(14) . ?
C2 C1B 1.517(15) . ?
C3 C1C 1.449(18) . ?
C1A C6A 1.385(15) . ?
C1A C2A 1.389(16) . ?
C2A C3A 1.382(15) . ?
C3A C4A 1.393(17) . ?
C4A C5A 1.386(17) . ?
C4A C7A 1.519(16) . ?
C5A C6A 1.427(15) . ?
C1B C6B 1.380(15) . ?
C1B C2B 1.409(14) . ?
C2B C3B 1.343(16) . ?
C3B C4B 1.407(17) . ?
C4B C5B 1.367(17) . ?
C4B C7B 1.584(17) . ?
C5B C6B 1.366(15) . ?
C1C C6C 1.376(17) . ?
C1C C2C 1.420(18) . ?
C2C C3C 1.40(2) . ?
C3C C4C 1.42(2) . ?
C4C C5C 1.37(2) . ?
C4C C7C 1.54(2) . ?
C5C C6C 1.37(2) . ?
